data_2214915
loop_
_publ_author_name
'\"Ozel G\"uven, \"Ozden'
'Erdo\(gan, Taner'
'\,Caylak, Nagihan'
'H\"okelek, Tuncer'

_publ_section_title
;
 2-(1<i>H</i>-Benzimidazol-1-yl)-1-phenylethanone oxime
;
_journal_coeditor_code XU2293
_journal_issue 8
_journal_name_full 'Acta Crystallographica Section E'
_journal_page_first o3463
_journal_page_last o3464
_journal_paper_doi 10.1107/S1600536807033570
_journal_volume 63
_journal_year 2007
_chemical_formula_iupac 'C15 H13 N3 O'
_chemical_formula_moiety 'C15 H13 N3 O'
_chemical_formula_sum 'C15 H13 N3 O'
_chemical_formula_weight 251.29
_chemical_melting_point .465E-305
_chemical_name_systematic
;
2-(1H-Benzimidazol-1-yl)-1-phenylethanone oxime
;
_space_group_IT_number 33
_symmetry_cell_setting orthorhombic
_symmetry_space_group_name_Hall 'P 2c -2n'
_symmetry_space_group_name_H-M 'P n a 21'
_atom_sites_solution_hydrogens geom
_atom_sites_solution_primary direct
_atom_sites_solution_secondary difmap
_audit_creation_method SHELXL97
_cell_angle_alpha 90
_cell_angle_beta 90
_cell_angle_gamma 90
_cell_formula_units_Z 4
_cell_length_a 9.32950(10)
_cell_length_b 11.2863(2)
_cell_length_c 12.5962(2)
_cell_measurement_reflns_used 25
_cell_measurement_temperature 294(2)
_cell_measurement_theta_max 18.8
_cell_measurement_theta_min 3.6
_cell_volume 1326.32(3)
_computing_cell_refinement 'CAD-4 EXPRESS'
_computing_data_collection 'CAD-4 EXPRESS (Enraf--Nonius, 1994\\bbr004)'
_computing_data_reduction 'XCAD4 (Harms & Wocadlo, 1995\\bbr008)'
_computing_molecular_graphics 'ORTEP-3 for Windows (Farrugia, 1997\\bbr006)'
_computing_publication_material 'WinGX (Farrugia, 1999\\bbr007)'
_computing_structure_refinement 'SHELXL97 (Sheldrick, 1997\\bbr019)'
_computing_structure_solution 'SHELXS97 (Sheldrick, 1997\\bbr019)'
_diffrn_ambient_temperature 294(2)
_diffrn_measured_fraction_theta_full 0.987
_diffrn_measured_fraction_theta_max 0.987
_diffrn_measurement_device_type 'Enraf--Nonius TurboCAD-4'
_diffrn_measurement_method 'non-profiled \w'
_diffrn_radiation_monochromator graphite
_diffrn_radiation_source 'fine-focus sealed tube'
_diffrn_radiation_type MoK\a
_diffrn_radiation_wavelength 0.71073
_diffrn_reflns_av_R_equivalents 0.0000
_diffrn_reflns_av_sigmaI/netI 0.0669
_diffrn_reflns_limit_h_max 0
_diffrn_reflns_limit_h_min -11
_diffrn_reflns_limit_k_max 13
_diffrn_reflns_limit_k_min 0
_diffrn_reflns_limit_l_max 0
_diffrn_reflns_limit_l_min -15
_diffrn_reflns_number 1252
_diffrn_reflns_theta_full 25.31
_diffrn_reflns_theta_max 25.31
_diffrn_reflns_theta_min 2.42
_diffrn_standards_decay_% 1
_diffrn_standards_interval_time 120
_diffrn_standards_number 3
_exptl_absorpt_coefficient_mu 0.082
_exptl_absorpt_correction_T_max 0.977
_exptl_absorpt_correction_T_min 0.933
_exptl_absorpt_correction_type psi-scan
_exptl_absorpt_process_details '(North <i>et al.</i>,  1968\\bbr016)'
_exptl_crystal_colour colourless
_exptl_crystal_density_diffrn 1.258
_exptl_crystal_density_method 'not measured'
_exptl_crystal_description block
_exptl_crystal_F_000 528
_exptl_crystal_size_max 0.35
_exptl_crystal_size_mid 0.25
_exptl_crystal_size_min 0.20
_refine_diff_density_max 0.157
_refine_diff_density_min -0.134
_refine_ls_extinction_coef 0.017(5)
_refine_ls_extinction_expression Fc^*^=kFc[1+0.001xFc^2^\l^3^/sin(2\q)]^-1/4^
_refine_ls_extinction_method 'SHELXL97 (Sheldrick, 1997\\bbr019)'
_refine_ls_goodness_of_fit_ref 0.998
_refine_ls_hydrogen_treatment mixed
_refine_ls_matrix_type full
_refine_ls_number_parameters 189
_refine_ls_number_reflns 1252
_refine_ls_number_restraints 4
_refine_ls_restrained_S_all 1.266
_refine_ls_R_factor_all 0.127
_refine_ls_R_factor_gt 0.045
_refine_ls_shift/su_max 0.000
_refine_ls_shift/su_mean 0.000
_refine_ls_structure_factor_coef Fsqd
_refine_ls_weighting_details 'calc w = 1/[\s^2^(Fo^2^)+(0.0654P)^2^] where P=(Fo^2^+2Fc^2^)/3'
_refine_ls_weighting_scheme calc
_refine_ls_wR_factor_gt 0.104
_refine_ls_wR_factor_ref 0.128
_reflns_number_gt 714
_reflns_number_total 1252
_reflns_threshold_expression I>2\s(I)
_cod_data_source_file xu2293.cif
_cod_data_source_block I
_cod_database_code 2214915
_cod_database_fobs_code 2214915

loop_
_symmetry_equiv_pos_as_xyz
'x, y, z'
'-x, -y, z+1/2'
'-x+1/2, y+1/2, z+1/2'
'x+1/2, -y+1/2, z'

loop_
_atom_site_type_symbol
_atom_site_label
_atom_site_fract_x
_atom_site_fract_y
_atom_site_fract_z
_atom_site_U_iso_or_equiv
_atom_site_adp_type
_atom_site_calc_flag
_atom_site_refinement_flags
_atom_site_occupancy
O O 0.3005(7) 1.2486(4) 0.6439(4) 0.0909(16) Uani d D 1
N N1 0.2400(7) 0.8842(4) 0.9744(4) 0.0668(15) Uani d . 1
N N2 0.3004(6) 1.0208(4) 0.8558(4) 0.0598(14) Uani d . 1
N N3 0.3436(6) 1.1408(5) 0.6026(5) 0.0700(15) Uani d D 1
C C1 0.1192(7) 0.9178(5) 0.9184(5) 0.0589(16) Uani d . 1
C C2 -0.0212(9) 0.8795(6) 0.9275(7) 0.080(2) Uani d . 1
C C3 -0.1197(9) 0.9278(7) 0.8627(7) 0.091(2) Uani d . 1
C C4 -0.0845(9) 1.0144(8) 0.7884(7) 0.095(3) Uani d . 1
C C5 0.0541(8) 1.0552(6) 0.7774(5) 0.074(2) Uani d . 1
C C6 0.1554(7) 1.0039(5) 0.8440(5) 0.0601(17) Uani d . 1
C C7 0.3432(10) 0.9469(6) 0.9337(5) 0.0697(19) Uani d . 1
C C8 0.3909(10) 1.1002(7) 0.7907(6) 0.070(2) Uani d . 1
C C9 0.3845(6) 1.0686(5) 0.6770(5) 0.0562(16) Uani d . 1
C C10 0.4210(7) 0.9465(5) 0.6408(5) 0.0613(17) Uani d . 1
C C11 0.5217(9) 0.8793(7) 0.6923(7) 0.091(2) Uani d . 1
C C12 0.5529(10) 0.7643(9) 0.6562(8) 0.119(3) Uani d . 1
C C13 0.4857(11) 0.7195(8) 0.5701(8) 0.111(3) Uani d . 1
C C14 0.3855(9) 0.7856(7) 0.5190(7) 0.091(2) Uani d . 1
C C15 0.3517(7) 0.8977(6) 0.5544(6) 0.074(2) Uani d . 1
H H 0.261(7) 1.288(5) 0.592(4) 0.11(3) Uiso d D 1
H H2 -0.0466 0.8220 0.9769 0.096 Uiso calc R 1
H H3 -0.2144 0.9026 0.8677 0.109 Uiso calc R 1
H H4 -0.1561 1.0455 0.7451 0.114 Uiso calc R 1
H H5 0.0783 1.1135 0.7285 0.089 Uiso calc R 1
H H7 0.437(7) 0.951(5) 0.959(5) 0.062(18) Uiso d . 1
H H11 0.5694 0.9098 0.7511 0.109 Uiso calc R 1
H H12 0.6204 0.7187 0.6920 0.142 Uiso calc R 1
H H13 0.5079 0.6439 0.5459 0.134 Uiso calc R 1
H H14 0.3393 0.7550 0.4596 0.109 Uiso calc R 1
H H15 0.2812 0.9411 0.5196 0.089 Uiso calc R 1
H H81 0.484(6) 1.088(5) 0.817(5) 0.053(17) Uiso d . 1
H H82 0.361(6) 1.180(5) 0.806(5) 0.062(19) Uiso d . 1

loop_
_atom_site_aniso_label
_atom_site_aniso_U_11
_atom_site_aniso_U_22
_atom_site_aniso_U_33
_atom_site_aniso_U_12
_atom_site_aniso_U_13
_atom_site_aniso_U_23
O 0.151(5) 0.060(3) 0.062(3) -0.006(3) -0.015(3) 0.017(2)
N1 0.088(4) 0.058(3) 0.055(3) -0.005(3) 0.001(3) 0.018(3)
N2 0.077(4) 0.057(3) 0.045(3) -0.010(3) -0.005(3) 0.014(3)
N3 0.086(4) 0.055(3) 0.069(3) -0.010(3) 0.000(3) 0.012(3)
C1 0.073(5) 0.053(4) 0.050(4) 0.001(3) 0.010(3) 0.007(3)
C2 0.093(6) 0.067(4) 0.079(5) -0.004(4) 0.016(5) 0.016(4)
C3 0.075(5) 0.101(5) 0.097(6) -0.001(5) 0.015(5) 0.012(5)
C4 0.077(6) 0.109(6) 0.099(6) 0.020(5) -0.008(5) 0.017(5)
C5 0.086(6) 0.069(4) 0.068(5) 0.010(4) -0.007(4) 0.015(4)
C6 0.081(5) 0.054(3) 0.046(4) -0.002(3) -0.001(4) 0.007(3)
C7 0.091(6) 0.069(4) 0.049(4) -0.010(4) -0.021(4) 0.020(4)
C8 0.080(5) 0.071(5) 0.059(4) -0.025(4) -0.013(4) 0.019(4)
C9 0.066(4) 0.057(4) 0.046(3) -0.017(3) -0.008(3) 0.019(3)
C10 0.062(4) 0.065(4) 0.057(4) -0.009(3) 0.010(3) 0.019(4)
C11 0.093(5) 0.107(6) 0.071(5) 0.021(5) -0.005(4) 0.015(5)
C12 0.132(8) 0.123(8) 0.102(7) 0.064(6) 0.009(6) 0.014(6)
C13 0.130(8) 0.092(6) 0.112(8) 0.019(6) 0.036(7) 0.002(6)
C14 0.095(6) 0.077(5) 0.100(6) -0.007(4) 0.007(5) -0.017(4)
C15 0.066(5) 0.067(4) 0.091(5) -0.007(3) -0.005(4) 0.004(4)

loop_
_atom_type_symbol
_atom_type_description
_atom_type_scat_dispersion_real
_atom_type_scat_dispersion_imag
_atom_type_scat_source
C C 0.0030 0.0020 'International Tables Vol C Tables 4.2.6.8 and 6.1.1.4'
H H 0.0000 0.0000 'International Tables Vol C Tables 4.2.6.8 and 6.1.1.4'
Cl Cl 0.1480 0.1590 'International Tables Vol C Tables 4.2.6.8 and 6.1.1.4'
N N 0.0060 0.0030 'International Tables Vol C Tables 4.2.6.8 and 6.1.1.4'
O O 0.0110 0.0060 'International Tables Vol C Tables 4.2.6.8 and 6.1.1.4'

loop_
_geom_angle_atom_site_label_1
_geom_angle_atom_site_label_2
_geom_angle_atom_site_label_3
_geom_angle
N3 O H 107(4)
N1 C1 C2 130.1(6)
N1 C1 C6 109.7(6)
C7 N1 C1 104.7(5)
C6 N2 C8 125.9(5)
C7 N2 C6 106.5(6)
C7 N2 C8 127.5(6)
C9 N3 O 111.4(5)
C2 C1 C6 120.2(6)
C1 C2 H2 121.0
C3 C2 C1 118.1(7)
C3 C2 H2 121.0
C2 C3 C4 122.1(8)
C2 C3 H3 119.0
C4 C3 H3 119.0
C3 C4 H4 119.3
C5 C4 C3 121.5(8)
C5 C4 H4 119.3
C4 C5 C6 116.0(7)
C4 C5 H5 122.0
C6 C5 H5 122.0
N2 C6 C5 132.6(6)
N2 C6 C1 105.2(5)
C5 C6 C1 122.2(7)
N1 C7 N2 113.9(7)
N1 C7 H7 126(4)
N2 C7 H7 120(4)
N2 C8 H81 104(3)
N2 C8 H82 107(4)
C9 C8 N2 111.5(5)
C9 C8 H81 110(4)
C9 C8 H82 114(4)
H81 C8 H82 110(5)
N3 C9 C8 124.0(6)
N3 C9 C10 115.3(5)
C8 C9 C10 120.7(6)
C11 C10 C15 118.2(6)
C11 C10 C9 121.6(7)
C15 C10 C9 120.2(6)
C10 C11 C12 120.0(8)
C10 C11 H11 120.0
C12 C11 H11 120.0
C11 C12 H12 119.7
C13 C12 C11 120.6(9)
C13 C12 H12 119.7
C12 C13 C14 119.6(9)
C12 C13 H13 120.2
C14 C13 H13 120.2
C13 C14 C15 120.5(8)
C13 C14 H14 119.7
C15 C14 H14 119.7
C10 C15 H15 119.5
C14 C15 C10 121.0(7)
C14 C15 H15 119.5

loop_
_geom_bond_atom_site_label_1
_geom_bond_atom_site_label_2
_geom_bond_distance
O N3 1.383(7)
O H 0.87(5)
N1 C7 1.300(9)
N2 C6 1.375(8)
N2 C7 1.348(8)
N2 C8 1.479(8)
N3 C9 1.300(7)
C1 N1 1.383(8)
C1 C2 1.384(10)
C1 C6 1.392(8)
C2 C3 1.345(11)
C2 H2 0.9300
C3 H3 0.9300
C3 C4 1.393(11)
C4 H4 0.9300
C5 C4 1.379(9)
C5 H5 0.9300
C5 C6 1.389(9)
C7 H7 0.93(6)
C8 H81 0.94(6)
C8 H82 0.96(6)
C9 C8 1.478(10)
C10 C9 1.491(8)
C10 C11 1.370(10)
C10 C15 1.381(9)
C11 H11 0.9300
C11 C12 1.405(11)
C12 H12 0.9300
C12 C13 1.351(13)
C13 H13 0.9300
C14 C13 1.358(12)
C14 H14 0.9300
C15 C14 1.378(9)
C15 H15 0.9300

loop_
_geom_hbond_atom_site_label_D
_geom_hbond_atom_site_label_H
_geom_hbond_atom_site_label_A
_geom_hbond_site_symmetry_A
_geom_hbond_distance_DH
_geom_hbond_distance_HA
_geom_hbond_distance_DA
_geom_hbond_angle_DHA
_geom_hbond_publ_flag
O H N1 3_554 0.87(6) 1.84(5) 2.654(7) 155(6) yes
C8 H82 O . 0.96(6) 2.26(6) 2.634(9) 102(4) yes

loop_
_geom_torsion_atom_site_label_1
_geom_torsion_atom_site_label_2
_geom_torsion_atom_site_label_3
_geom_torsion_atom_site_label_4
_geom_torsion
C1 N1 C7 N2 0.8(7)
C7 N2 C6 C5 179.4(7)
C8 N2 C6 C5 -3.6(11)
C7 N2 C6 C1 0.0(6)
C8 N2 C6 C1 177.0(6)
C6 N2 C7 N1 -0.5(7)
C8 N2 C7 N1 -177.5(6)
C7 N2 C8 C9 117.9(8)
C6 N2 C8 C9 -58.5(10)
O N3 C9 C8 -3.0(9)
O N3 C9 C10 174.9(5)
C2 C1 N1 C7 179.6(7)
C6 C1 N1 C7 -0.8(6)
N1 C1 C2 C3 179.6(7)
C6 C1 C2 C3 0.0(10)
N1 C1 C6 N2 0.5(6)
C2 C1 C6 N2 -179.9(6)
N1 C1 C6 C5 -179.0(6)
C2 C1 C6 C5 0.6(9)
C1 C2 C3 C4 -0.3(12)
C2 C3 C4 C5 0.0(13)
C6 C5 C4 C3 0.6(12)
C4 C5 C6 N2 179.8(7)
C4 C5 C6 C1 -0.9(10)
N3 C9 C8 N2 121.9(7)
C10 C9 C8 N2 -55.9(10)
C11 C10 C9 N3 149.8(6)
C11 C10 C9 C8 -32.2(9)
C15 C10 C9 N3 -31.0(8)
C15 C10 C9 C8 147.0(7)
C15 C10 C11 C12 0.5(11)
C9 C10 C11 C12 179.7(7)
C9 C10 C15 C14 179.1(6)
C11 C10 C15 C14 -1.7(10)
C10 C11 C12 C13 0.9(13)
C11 C12 C13 C14 -1.0(14)
C15 C14 C13 C12 -0.1(13)
C10 C15 C14 C13 1.6(11)

loop_
_cod_related_entry_id
_cod_related_entry_database
_cod_related_entry_code
1 ChemSpider 21184487
